data_4026118
loop_
_publ_author_name
'S. Fern Lim'
'Benjamin L. Harris'
'Paul Blanc'
'Jonathan M. White'

_publ_section_title
;
 Orbital Interactions in Selenomethyl-Substituted Pyridinium Ions and
 Carbenium Ions with Higher Electron Demand
;
_journal_name_full 'Journal of Organic Chemistry'
_journal_page_first 1673
_journal_page_last 1682
_journal_paper_doi 10.1021/jo102307v
_journal_volume 76
_journal_year 2011
_chemical_formula_sum 'C19 H16 N4 O7 Se'
_chemical_formula_weight 491.32
_chemical_name_systematic
;
 ?
;
_space_group_IT_number 13
_symmetry_cell_setting monoclinic
_symmetry_space_group_name_Hall '-P 2yac'
_symmetry_space_group_name_H-M 'P 1 2/n 1'
_atom_sites_solution_hydrogens geom
_atom_sites_solution_primary direct
_atom_sites_solution_secondary difmap
_audit_creation_method SHELXL-97
_cell_angle_alpha 90.00
_cell_angle_beta 97.802(2)
_cell_angle_gamma 90.00
_cell_formula_units_Z 4
_cell_length_a 11.6919(2)
_cell_length_b 8.2865(2)
_cell_length_c 20.4393(4)
_cell_measurement_reflns_used 7602
_cell_measurement_temperature 130(2)
_cell_measurement_theta_max 73.1567
_cell_measurement_theta_min 3.8122
_cell_volume 1961.93(7)
_computing_cell_refinement
;
CrysAlis RED, Oxford Diffraction Ltd.,
Version 1.171.32.15 (release 10-01-2008 CrysAlis171 .NET)
(compiled Jan 10 2008,16:37:18)
;
_computing_data_collection
;
CrysAlis CCD, Oxford Diffraction Ltd.,
Version 1.171.32.15 (release 10-01-2008 CrysAlis171 .NET)
(compiled Jan 10 2008,16:37:18)
;
_computing_data_reduction
;
CrysAlis RED, Oxford Diffraction Ltd.,
Version 1.171.32.15 (release 10-01-2008 CrysAlis171 .NET)
(compiled Jan 10 2008,16:37:18)
;
_computing_structure_refinement 'SHELXL-97 (Sheldrick, 1997)'
_diffrn_ambient_temperature 130(2)
_diffrn_measured_fraction_theta_full 0.972
_diffrn_measured_fraction_theta_max 0.972
_diffrn_measurement_device_type 'XCalibur CCD'
_diffrn_radiation_monochromator graphite
_diffrn_radiation_source 'Enhance (Cu) X-ray Source'
_diffrn_radiation_type CuK\a
_diffrn_radiation_wavelength 1.54184
_diffrn_reflns_av_R_equivalents 0.0181
_diffrn_reflns_av_sigmaI/netI 0.0164
_diffrn_reflns_limit_h_max 12
_diffrn_reflns_limit_h_min -14
_diffrn_reflns_limit_k_max 9
_diffrn_reflns_limit_k_min -9
_diffrn_reflns_limit_l_max 25
_diffrn_reflns_limit_l_min -25
_diffrn_reflns_number 8689
_diffrn_reflns_theta_full 73.36
_diffrn_reflns_theta_max 73.36
_diffrn_reflns_theta_min 4.13
_exptl_absorpt_coefficient_mu 3.066
_exptl_absorpt_correction_T_max 1.00000
_exptl_absorpt_correction_T_min 0.44983
_exptl_absorpt_correction_type multi-scan
_exptl_absorpt_process_details
;
CrysAlis RED, Oxford Diffraction Ltd.,
Version 1.171.32.15 (release 10-01-2008 CrysAlis171 .NET)
(compiled Jan 10 2008,16:37:18)
empirical absorption correction using spherical harmonics,
 implemented in SCALE3 ABSPACK scaling algorithm.
;
_exptl_crystal_colour colourless
_exptl_crystal_density_diffrn 1.663
_exptl_crystal_description block
_exptl_crystal_F_000 992
_exptl_crystal_size_max 0.6
_exptl_crystal_size_mid 0.4
_exptl_crystal_size_min 0.2
_refine_diff_density_max 0.459
_refine_diff_density_min -0.377
_refine_diff_density_rms 0.067
_refine_ls_extinction_method none
_refine_ls_goodness_of_fit_ref 1.008
_refine_ls_hydrogen_treatment constr
_refine_ls_matrix_type full
_refine_ls_number_parameters 284
_refine_ls_number_reflns 3853
_refine_ls_number_restraints 0
_refine_ls_restrained_S_all 1.008
_refine_ls_R_factor_all 0.0311
_refine_ls_R_factor_gt 0.0297
_refine_ls_shift/su_max 0.002
_refine_ls_shift/su_mean 0.000
_refine_ls_structure_factor_coef Fsqd
_refine_ls_weighting_details 'calc w=1/[\s^2^(Fo^2^)+(0.0535P)^2^+1.3761P] where P=(Fo^2^+2Fc^2^)/3'
_refine_ls_weighting_scheme calc
_refine_ls_wR_factor_gt 0.0813
_refine_ls_wR_factor_ref 0.0825
_reflns_number_gt 3707
_reflns_number_total 3853
_reflns_threshold_expression >2sigma(I)
_cod_data_source_file jo102307v_si_007.cif
_cod_data_source_block jmwsf17
_cod_database_code 4026118

loop_
_symmetry_equiv_pos_as_xyz
'x, y, z'
'-x+1/2, y, -z+1/2'
'-x, -y, -z'
'x-1/2, -y, z-1/2'

loop_
_atom_site_label
_atom_site_type_symbol
_atom_site_fract_x
_atom_site_fract_y
_atom_site_fract_z
_atom_site_U_iso_or_equiv
_atom_site_adp_type
_atom_site_occupancy
_atom_site_symmetry_multiplicity
_atom_site_calc_flag
_atom_site_refinement_flags
H H 0.082(2) 0.354(3) 0.7257(14) 0.043(7) Uiso 1 1 d .
C1 C 0.17758(14) 0.3099(2) 0.65803(8) 0.0174(3) Uani 1 1 d .
C2 C 0.24163(15) 0.3922(2) 0.61616(9) 0.0225(4) Uani 1 1 d .
H2 H 0.2825 0.3349 0.5878 0.027 Uiso 1 1 calc R
C3 C 0.24465(18) 0.5587(2) 0.61660(10) 0.0261(4) Uani 1 1 d .
H3 H 0.2888 0.6136 0.5893 0.031 Uiso 1 1 calc R
C4 C 0.18162(17) 0.6438(2) 0.65791(9) 0.0255(4) Uani 1 1 d .
H4 H 0.1817 0.7560 0.6579 0.031 Uiso 1 1 calc R
C5 C 0.11946(17) 0.5602(2) 0.69870(9) 0.0228(4) Uani 1 1 d .
H5 H 0.0766 0.6156 0.7266 0.027 Uiso 1 1 calc R
C6 C 0.16878(15) 0.1307(2) 0.65953(8) 0.0191(3) Uani 1 1 d .
H6A H 0.1376 0.0982 0.6991 0.023 Uiso 1 1 calc R
H6B H 0.2454 0.0844 0.6614 0.023 Uiso 1 1 calc R
C7 C -0.08312(16) 0.0937(3) 0.60612(11) 0.0331(4) Uani 1 1 d .
H7A H -0.1407 0.0387 0.5754 0.040 Uiso 1 1 calc R
H7B H -0.0870 0.0491 0.6496 0.040 Uiso 1 1 calc R
C8 C -0.11453(15) 0.2699(3) 0.60710(9) 0.0280(4) Uani 1 1 d .
C9 C -0.15475(17) 0.3378(3) 0.66213(10) 0.0381(5) Uani 1 1 d .
H9 H -0.1636 0.2731 0.6983 0.046 Uiso 1 1 calc R
C10 C -0.1818(2) 0.5013(4) 0.66362(13) 0.0460(6) Uani 1 1 d .
H10 H -0.2081 0.5447 0.7008 0.055 Uiso 1 1 calc R
C11 C -0.1698(2) 0.5991(3) 0.61057(13) 0.0458(6) Uani 1 1 d .
H11 H -0.1870 0.7085 0.6119 0.055 Uiso 1 1 calc R
C12 C -0.1319(2) 0.5324(3) 0.55527(13) 0.0424(6) Uani 1 1 d .
H12 H -0.1244 0.5973 0.5190 0.051 Uiso 1 1 calc R
C13 C -0.10487(18) 0.3702(3) 0.55354(10) 0.0327(4) Uani 1 1 d .
H13 H -0.0798 0.3274 0.5159 0.039 Uiso 1 1 calc R
C14 C -0.01291(14) 0.1725(2) 0.83305(8) 0.0185(3) Uani 1 1 d .
C15 C -0.04453(14) 0.2823(2) 0.88235(8) 0.0177(3) Uani 1 1 d .
C16 C -0.09053(14) 0.2323(2) 0.93768(8) 0.0179(3) Uani 1 1 d .
H16 H -0.1069 0.3070 0.9691 0.021 Uiso 1 1 calc R
C17 C -0.11202(14) 0.0706(2) 0.94602(8) 0.0184(3) Uani 1 1 d .
C18 C -0.08836(15) -0.0459(2) 0.89967(9) 0.0200(4) Uani 1 1 d .
H18 H -0.1048 -0.1546 0.9050 0.024 Uiso 1 1 calc R
C19 C -0.04047(15) 0.0076(2) 0.84697(8) 0.0195(3) Uani 1 1 d .
N1 N 0.12022(13) 0.39763(19) 0.69853(7) 0.0179(3) Uani 1 1 d .
N2 N -0.02779(14) 0.45486(17) 0.87483(8) 0.0219(3) Uani 1 1 d .
N3 N -0.16160(13) 0.0174(2) 1.00349(7) 0.0213(3) Uani 1 1 d .
N4 N -0.01284(15) -0.10825(19) 0.79696(8) 0.0258(3) Uani 1 1 d .
O1 O 0.03402(12) 0.20557(16) 0.78305(6) 0.0269(3) Uani 1 1 d .
O2 O 0.08882(14) -0.13377(19) 0.79312(9) 0.0413(4) Uani 1 1 d .
O3 O -0.09259(17) -0.1688(2) 0.76097(9) 0.0497(5) Uani 1 1 d .
O4 O -0.17877(13) -0.12789(17) 1.00972(7) 0.0307(3) Uani 1 1 d .
O5 O -0.18465(12) 0.11882(18) 1.04365(7) 0.0302(3) Uani 1 1 d .
O6 O -0.02483(16) 0.54118(16) 0.92381(8) 0.0351(4) Uani 1 1 d .
O7 O -0.01878(15) 0.50820(18) 0.81973(7) 0.0341(3) Uani 1 1 d .
Se1 Se 0.069613(16) 0.04561(2) 0.581595(9) 0.02410(9) Uani 1 1 d .

loop_
_atom_site_aniso_label
_atom_site_aniso_U_11
_atom_site_aniso_U_22
_atom_site_aniso_U_33
_atom_site_aniso_U_23
_atom_site_aniso_U_13
_atom_site_aniso_U_12
C1 0.0169(7) 0.0181(8) 0.0166(7) 0.0000(6) 0.0003(6) 0.0009(6)
C2 0.0232(8) 0.0239(9) 0.0219(8) -0.0008(7) 0.0091(7) 0.0004(7)
C3 0.0290(10) 0.0248(10) 0.0260(9) 0.0069(7) 0.0090(8) -0.0027(7)
C4 0.0305(9) 0.0158(8) 0.0300(9) 0.0022(7) 0.0037(8) 0.0002(7)
C5 0.0267(9) 0.0184(9) 0.0241(9) -0.0034(7) 0.0061(7) 0.0021(7)
C6 0.0213(8) 0.0170(8) 0.0186(8) 0.0003(6) 0.0008(6) 0.0014(6)
C7 0.0186(9) 0.0410(12) 0.0394(11) 0.0064(9) 0.0027(8) -0.0035(8)
C8 0.0155(8) 0.0428(12) 0.0249(9) -0.0009(8) -0.0006(7) 0.0027(8)
C9 0.0203(9) 0.0698(16) 0.0241(9) -0.0020(10) 0.0028(7) -0.0032(10)
C10 0.0250(10) 0.0698(17) 0.0436(13) -0.0275(13) 0.0060(9) 0.0062(11)
C11 0.0340(12) 0.0477(14) 0.0539(15) -0.0152(12) -0.0010(10) 0.0132(11)
C12 0.0404(13) 0.0457(14) 0.0399(12) 0.0042(10) 0.0015(10) 0.0133(10)
C13 0.0328(10) 0.0419(12) 0.0237(9) -0.0019(9) 0.0044(8) 0.0080(9)
C14 0.0191(8) 0.0194(9) 0.0174(8) 0.0010(6) 0.0038(6) 0.0001(6)
C15 0.0183(8) 0.0157(8) 0.0193(8) 0.0008(6) 0.0035(6) 0.0004(6)
C16 0.0165(7) 0.0205(8) 0.0174(7) -0.0007(6) 0.0046(6) 0.0025(6)
C17 0.0159(8) 0.0228(9) 0.0172(8) 0.0032(6) 0.0052(6) 0.0001(6)
C18 0.0198(8) 0.0174(9) 0.0226(8) 0.0019(6) 0.0026(7) -0.0023(6)
C19 0.0219(8) 0.0176(8) 0.0193(8) -0.0023(7) 0.0041(6) 0.0010(7)
N1 0.0198(7) 0.0181(7) 0.0165(6) -0.0002(5) 0.0051(5) -0.0018(6)
N2 0.0244(8) 0.0175(8) 0.0248(8) 0.0008(6) 0.0073(6) 0.0006(5)
N3 0.0173(7) 0.0269(8) 0.0203(7) 0.0055(6) 0.0053(6) 0.0006(6)
N4 0.0405(9) 0.0165(8) 0.0216(7) -0.0016(6) 0.0088(7) 0.0002(7)
O1 0.0384(7) 0.0220(6) 0.0237(6) 0.0027(5) 0.0160(6) 0.0005(6)
O2 0.0432(9) 0.0316(8) 0.0549(10) -0.0158(7) 0.0278(8) -0.0014(7)
O3 0.0579(11) 0.0428(10) 0.0434(9) -0.0219(8) -0.0113(8) 0.0061(8)
O4 0.0360(7) 0.0257(7) 0.0331(7) 0.0085(6) 0.0144(6) -0.0047(6)
O5 0.0361(7) 0.0330(8) 0.0250(6) -0.0011(6) 0.0163(6) 0.0020(6)
O6 0.0565(10) 0.0193(7) 0.0311(8) -0.0060(5) 0.0113(7) -0.0048(6)
O7 0.0551(10) 0.0198(7) 0.0305(7) 0.0068(6) 0.0170(7) 0.0010(7)
Se1 0.02394(13) 0.02248(13) 0.02494(13) -0.00516(7) -0.00008(8) 0.00004(7)

loop_
_atom_type_symbol
_atom_type_description
_atom_type_scat_dispersion_real
_atom_type_scat_dispersion_imag
_atom_type_scat_source
C C 0.0181 0.0091 'International Tables Vol C Tables 4.2.6.8 and 6.1.1.4'
H H 0.0000 0.0000 'International Tables Vol C Tables 4.2.6.8 and 6.1.1.4'
N N 0.0311 0.0180 'International Tables Vol C Tables 4.2.6.8 and 6.1.1.4'
O O 0.0492 0.0322 'International Tables Vol C Tables 4.2.6.8 and 6.1.1.4'
Se Se -0.7943 1.1372 'International Tables Vol C Tables 4.2.6.8 and 6.1.1.4'

loop_
_geom_angle_atom_site_label_1
_geom_angle_atom_site_label_2
_geom_angle_atom_site_label_3
_geom_angle
N1 C1 C2 117.94(16)
N1 C1 C6 118.95(15)
C2 C1 C6 123.11(16)
C3 C2 C1 120.11(17)
C2 C3 C4 119.82(17)
C5 C4 C3 118.97(17)
N1 C5 C4 120.06(17)
C1 C6 Se1 112.04(11)
C8 C7 Se1 115.63(14)
C13 C8 C9 117.7(2)
C13 C8 C7 121.51(18)
C9 C8 C7 120.7(2)
C10 C9 C8 120.8(2)
C11 C10 C9 120.5(2)
C10 C11 C12 119.1(2)
C11 C12 C13 120.6(2)
C12 C13 C8 121.2(2)
O1 C14 C19 120.14(16)
O1 C14 C15 127.86(16)
C19 C14 C15 112.00(15)
C16 C15 C14 123.27(16)
C16 C15 N2 117.04(15)
C14 C15 N2 119.69(15)
C17 C16 C15 119.41(16)
C16 C17 C18 121.91(15)
C16 C17 N3 119.77(16)
C18 C17 N3 118.31(16)
C19 C18 C17 116.81(16)
C18 C19 C14 126.54(16)
C18 C19 N4 119.51(16)
C14 C19 N4 113.95(15)
C5 N1 C1 123.04(16)
O6 N2 O7 122.84(15)
O6 N2 C15 118.45(15)
O7 N2 C15 118.71(15)
O5 N3 O4 123.11(15)
O5 N3 C17 118.78(16)
O4 N3 C17 118.12(15)
O3 N4 O2 124.32(17)
O3 N4 C19 117.88(17)
O2 N4 C19 117.77(16)
C7 Se1 C6 100.21(8)

loop_
_geom_bond_atom_site_label_1
_geom_bond_atom_site_label_2
_geom_bond_distance
C1 N1 1.347(2)
C1 C2 1.390(2)
C1 C6 1.489(2)
C2 C3 1.380(3)
C3 C4 1.386(3)
C4 C5 1.366(3)
C5 N1 1.347(2)
C6 Se1 1.9691(17)
C7 C8 1.507(3)
C7 Se1 1.960(2)
C8 C13 1.391(3)
C8 C9 1.395(3)
C9 C10 1.392(4)
C10 C11 1.376(4)
C11 C12 1.384(4)
C12 C13 1.382(4)
C14 O1 1.254(2)
C14 C19 1.441(2)
C14 C15 1.442(2)
C15 C16 1.380(2)
C15 N2 1.454(2)
C16 C17 1.378(3)
C17 C18 1.406(2)
C17 N3 1.448(2)
C18 C19 1.355(3)
C19 N4 1.470(2)
N2 O6 1.227(2)
N2 O7 1.228(2)
N3 O5 1.230(2)
N3 O4 1.230(2)
N4 O3 1.215(2)
N4 O2 1.220(2)
